data_4112002
loop_
_publ_author_name
'Nathan J. Silvernail'
'Arne Roth'
'Charles E. Schulz'
'Bruce C. Noll'
'W. Robert Scheidt'

_publ_contact_author_address
;Dept. of Chemistry and Biochemistry                    
251 Nieuwland Science Hall
University of Notre Dame                         
Notre Dame, IN 46556-5670     
;
_publ_contact_author_email scheidt.1@nd.edu
_publ_contact_author_fax '01 574 631 4044'
_publ_contact_author_name 'W. Robert Scheidt'
_publ_contact_author_phone '01 574 631 6816'
_publ_section_title
;
 Heme Carbonyls: Environmental Effects on \nC-O and Fe-C/C-O Bond Length
 Correlations
;
_journal_name_full 'Journal of the American Chemical Society'
_journal_page_first 14422
_journal_page_last 14433
_journal_paper_doi 10.1021/ja053148x
_journal_volume 127
_journal_year 2005
_chemical_compound_source synthesized
_chemical_formula_moiety 'C50.05 H36.05 Fe N6 O, C6.72 H3.41'
_chemical_formula_sum 'C56.77 H39.46 Fe N6 O'
_chemical_formula_weight 877.58
_chemical_name_common '[Fe(TPP)(1,2DiMeIm)(CO)].C7H8'
_space_group_IT_number 14
_symmetry_cell_setting monoclinic
_symmetry_space_group_name_Hall '-P 2yn'
_symmetry_space_group_name_H-M 'P 1 21/n 1'
_atom_sites_solution_hydrogens geom
_atom_sites_solution_primary direct
_atom_sites_solution_secondary difmap
_audit_creation_method SHELXL-97
_cell_angle_alpha 90.00
_cell_angle_beta 101.561(2)
_cell_angle_gamma 90.00
_cell_formula_units_Z 4
_cell_length_a 13.1599(5)
_cell_length_b 23.6195(9)
_cell_length_c 14.4695(6)
_cell_measurement_reflns_used 7350
_cell_measurement_temperature 100(2)
_cell_measurement_theta_max 31.13
_cell_measurement_theta_min 2.24
_cell_volume 4406.3(3)
_computing_cell_refinement APEX2/SAINT
_computing_data_collection 'Bruker APEX2'
_computing_data_reduction SAINT/SHELXTL
_computing_molecular_graphics 'Bruker SHELXTL'
_computing_publication_material 'Bruker SHELXTL'
_computing_structure_refinement 'SHELXL-97 (Sheldrick, 1997)'
_computing_structure_solution 'SHELXS-97 (Sheldrick, 1990)'
_diffrn_ambient_temperature 100(2)
_diffrn_detector_area_resol_mean 8.33
_diffrn_measured_fraction_theta_full 1.000
_diffrn_measured_fraction_theta_max 1.000
_diffrn_measurement_device_type 'Bruker SMART APEX CCD'
_diffrn_measurement_method '\w and \f scans'
_diffrn_radiation_monochromator graphite
_diffrn_radiation_source 'fine-focus sealed tube'
_diffrn_radiation_type MoK\a
_diffrn_radiation_wavelength 0.71073
_diffrn_reflns_av_R_equivalents 0.0342
_diffrn_reflns_av_sigmaI/netI 0.0354
_diffrn_reflns_limit_h_max 19
_diffrn_reflns_limit_h_min -14
_diffrn_reflns_limit_k_max 25
_diffrn_reflns_limit_k_min -35
_diffrn_reflns_limit_l_max 21
_diffrn_reflns_limit_l_min -21
_diffrn_reflns_number 72726
_diffrn_reflns_theta_full 32.50
_diffrn_reflns_theta_max 32.50
_diffrn_reflns_theta_min 1.68
_exptl_absorpt_coefficient_mu 0.392
_exptl_absorpt_correction_T_max 0.9493
_exptl_absorpt_correction_T_min 0.8051
_exptl_absorpt_correction_type multi-scan
_exptl_absorpt_process_details 'Blessing, R.H. ACTA Cryst. (1995) A51, 33-38'
_exptl_crystal_colour 'dark red'
_exptl_crystal_density_diffrn 1.323
_exptl_crystal_description triangular
_exptl_crystal_F_000 1824
_exptl_crystal_recrystallization_method 'liquid diffusion (toluene/hexane)'
_exptl_crystal_size_max 0.58
_exptl_crystal_size_mid 0.20
_exptl_crystal_size_min 0.13
_refine_diff_density_max .862
_refine_diff_density_min -.553
_refine_diff_density_rms .075
_refine_ls_extinction_method none
_refine_ls_goodness_of_fit_ref 1.120
_refine_ls_hydrogen_treatment mixed
_refine_ls_matrix_type full
_refine_ls_number_parameters 611
_refine_ls_number_reflns 15956
_refine_ls_number_restraints 0
_refine_ls_restrained_S_all 1.120
_refine_ls_R_factor_all 0.0675
_refine_ls_R_factor_gt 0.0487
_refine_ls_shift/su_max 0.001
_refine_ls_shift/su_mean 0.000
_refine_ls_structure_factor_coef Fsqd
_refine_ls_weighting_details 'calc w=1/[\s^2^(Fo^2^)+(0.0909P)^2^+0.4865P] where P=(Fo^2^+2Fc^2^)/3'
_refine_ls_weighting_scheme calc
_refine_ls_wR_factor_gt 0.1473
_refine_ls_wR_factor_ref 0.1559
_reflns_number_gt 11874
_reflns_number_total 15956
_reflns_threshold_expression >2sigma(I)
_cod_data_source_file ja053148xsi20050812_031042.cif
_cod_data_source_block '[Fe(TPP)(1,2-Me~2~Im)(CO)].C7H8'
_cod_database_code 4112002

loop_
_symmetry_equiv_pos_as_xyz
'x, y, z'
'-x+1/2, y+1/2, -z+1/2'
'-x, -y, -z'
'x-1/2, -y-1/2, z-1/2'

loop_
_atom_site_label
_atom_site_type_symbol
_atom_site_fract_x
_atom_site_fract_y
_atom_site_fract_z
_atom_site_U_iso_or_equiv
_atom_site_adp_type
_atom_site_occupancy
_atom_site_symmetry_multiplicity
_atom_site_calc_flag
_atom_site_refinement_flags
_atom_site_disorder_assembly
_atom_site_disorder_group
Fe1 Fe 0.346841(15) 0.195022(8) 0.628921(13) 0.01630(6) Uani 1 1 d . . .
N1 N 0.23740(9) 0.21653(5) 0.69822(8) 0.0184(2) Uani 1 1 d . A .
N2 N 0.43569(9) 0.25891(5) 0.68878(9) 0.0201(2) Uani 1 1 d . A .
N3 N 0.45596(9) 0.17387(5) 0.55866(8) 0.0199(2) Uani 1 1 d . A .
N4 N 0.25458(9) 0.13469(5) 0.56410(8) 0.0180(2) Uani 1 1 d . A .
C(A1 C 0.15621(11) 0.18332(6) 0.71336(10) 0.0200(3) Uani 1 1 d . . .
C(A2 C 0.23492(11) 0.26457(6) 0.75111(10) 0.0193(3) Uani 1 1 d . . .
C(A3 C 0.40253(12) 0.30449(6) 0.73415(10) 0.0209(3) Uani 1 1 d . . .
C(A4 C 0.53642(12) 0.27058(6) 0.68175(11) 0.0231(3) Uani 1 1 d . . .
C(A5 C 0.55781(12) 0.19192(6) 0.57566(11) 0.0222(3) Uani 1 1 d . . .
C(A6 C 0.44792(12) 0.13306(6) 0.48959(10) 0.0204(3) Uani 1 1 d . . .
C(A7 C 0.26782(11) 0.10414(6) 0.48630(9) 0.0184(2) Uani 1 1 d . . .
C(A8 C 0.16360(11) 0.11556(6) 0.58606(10) 0.0193(3) Uani 1 1 d . . .
C(B1 C 0.10483(11) 0.21028(7) 0.78087(11) 0.0242(3) Uani 1 1 d . A .
H(B1 H 0.0494 0.1951 0.8062 0.029 Uiso 1 1 calc R . .
C(B2 C 0.15082(11) 0.26141(7) 0.80131(11) 0.0238(3) Uani 1 1 d . A .
H(B2 H 0.1314 0.2897 0.8411 0.029 Uiso 1 1 calc R . .
C(B3 C 0.48382(12) 0.34643(6) 0.75436(11) 0.0260(3) Uani 1 1 d . A .
H(B3 H 0.4796 0.3822 0.7833 0.031 Uiso 1 1 calc R . .
C(B4 C 0.56701(13) 0.32513(7) 0.72442(12) 0.0277(3) Uani 1 1 d . A .
H(B4 H 0.6330 0.3426 0.7303 0.033 Uiso 1 1 calc R . .
C(B5 C 0.61504(12) 0.15993(6) 0.51767(11) 0.0247(3) Uani 1 1 d . A .
H(B5 H 0.6870 0.1631 0.5177 0.030 Uiso 1 1 calc R . .
C(B6 C 0.54697(12) 0.12471(6) 0.46350(11) 0.0231(3) Uani 1 1 d . A .
H(B6 H 0.5616 0.0993 0.4170 0.028 Uiso 1 1 calc R . .
C(B7 C 0.17875(11) 0.06839(6) 0.45426(10) 0.0219(3) Uani 1 1 d . A .
H(B7 H 0.1667 0.0450 0.3997 0.026 Uiso 1 1 calc R . .
C(B8 C 0.11572(11) 0.07463(6) 0.51695(11) 0.0225(3) Uani 1 1 d . A .
H(B8 H 0.0519 0.0556 0.5156 0.027 Uiso 1 1 calc R . .
C(M1 C 0.30705(11) 0.30878(6) 0.76148(10) 0.0197(3) Uani 1 1 d . A .
C(M2 C 0.59699(11) 0.23784(6) 0.63318(11) 0.0233(3) Uani 1 1 d . A .
C(M3 C 0.35857(11) 0.10248(6) 0.45104(10) 0.0197(3) Uani 1 1 d . A .
C(M4 C 0.12096(11) 0.13460(6) 0.66165(10) 0.0207(3) Uani 1 1 d . A .
C11 C 0.27918(11) 0.36287(6) 0.80347(10) 0.0213(3) Uani 1 1 d . . .
C12 C 0.20072(13) 0.39599(7) 0.75123(12) 0.0277(3) Uani 1 1 d . A .
H12 H 0.1647 0.3828 0.6916 0.033 Uiso 1 1 calc R . .
C13 C 0.17394(13) 0.44814(7) 0.78482(13) 0.0296(3) Uani 1 1 d . . .
H13 H 0.1208 0.4705 0.7480 0.036 Uiso 1 1 calc R A .
C14 C 0.22555(12) 0.46691(7) 0.87228(12) 0.0266(3) Uani 1 1 d . A .
H14 H 0.2082 0.5025 0.8955 0.032 Uiso 1 1 calc R . .
C15 C 0.30231(13) 0.43400(7) 0.92610(11) 0.0265(3) Uani 1 1 d . . .
H15 H 0.3365 0.4467 0.9866 0.026(5) Uiso 1 1 calc R A .
C16 C 0.32958(12) 0.38215(6) 0.89169(11) 0.0241(3) Uani 1 1 d . A .
H16 H 0.3828 0.3599 0.9287 0.029 Uiso 1 1 calc R . .
C21 C 0.70647(12) 0.25634(6) 0.63629(12) 0.0265(3) Uani 1 1 d . . .
C22 C 0.77671(12) 0.26081(7) 0.72124(13) 0.0291(3) Uani 1 1 d . A .
H22 H 0.7552 0.2515 0.7783 0.035 Uiso 1 1 calc R . .
C23 C 0.87821(13) 0.27870(7) 0.72451(15) 0.0345(4) Uani 1 1 d . . .
H23 H 0.9252 0.2818 0.7834 0.041 Uiso 1 1 calc R A .
C24 C 0.91056(14) 0.29202(8) 0.64179(17) 0.0416(5) Uani 1 1 d . A .
H24 H 0.9800 0.3037 0.6436 0.050 Uiso 1 1 calc R . .
C25 C 0.84151(16) 0.28823(9) 0.55686(16) 0.0425(5) Uani 1 1 d . . .
H25 H 0.8635 0.2976 0.5001 0.051 Uiso 1 1 calc R A .
C26 C 0.74008(14) 0.27082(8) 0.55329(14) 0.0352(4) Uani 1 1 d . A .
H26 H 0.6931 0.2687 0.4943 0.042 Uiso 1 1 calc R . .
C31 C 0.36665(11) 0.06184(6) 0.37320(10) 0.0202(3) Uani 1 1 d . . .
C32 C 0.35083(13) 0.08028(7) 0.28007(11) 0.0266(3) Uani 1 1 d . A .
H32 H 0.3276 0.1179 0.2649 0.032 Uiso 1 1 calc R . .
C33 C 0.36869(14) 0.04420(7) 0.20883(11) 0.0300(3) Uani 1 1 d . . .
H33 H 0.3571 0.0571 0.1454 0.036 Uiso 1 1 calc R A .
C34 C 0.40334(12) -0.01033(7) 0.23072(11) 0.0278(3) Uani 1 1 d . A .
H34 H 0.4183 -0.0345 0.1827 0.033 Uiso 1 1 calc R . .
C35 C 0.41630(12) -0.02980(7) 0.32278(11) 0.0264(3) Uani 1 1 d . . .
H35 H 0.4383 -0.0676 0.3376 0.032 Uiso 1 1 calc R A .
C36 C 0.39699(12) 0.00615(6) 0.39342(10) 0.0233(3) Uani 1 1 d . A .
H36 H 0.4046 -0.0075 0.4562 0.028 Uiso 1 1 calc R . .
C41 C 0.03137(11) 0.10282(6) 0.68491(11) 0.0226(3) Uani 1 1 d . . .
C42 C 0.04738(13) 0.04875(7) 0.72354(13) 0.0302(3) Uani 1 1 d . A .
H42 H 0.1145 0.0322 0.7333 0.036 Uiso 1 1 calc R . .
C43 C -0.03469(14) 0.01873(7) 0.74795(13) 0.0342(4) Uani 1 1 d . . .
H43 H -0.0230 -0.0179 0.7751 0.041 Uiso 1 1 calc R A .
C44 C -0.13308(14) 0.04212(8) 0.73275(13) 0.0338(4) Uani 1 1 d . A .
H44 H -0.1888 0.0217 0.7497 0.041 Uiso 1 1 calc R . .
C45 C -0.14985(13) 0.09537(8) 0.69279(13) 0.0323(4) Uani 1 1 d . . .
H45 H -0.2176 0.1112 0.6814 0.039 Uiso 1 1 calc R A .
C46 C -0.06847(12) 0.12587(7) 0.66923(12) 0.0278(3) Uani 1 1 d . A .
H46 H -0.0807 0.1625 0.6423 0.033 Uiso 1 1 calc R . .
C1 C 0.39421(11) 0.14754(6) 0.72063(10) 0.0221(3) Uani 1 1 d . A .
N5 N 0.29926(11) 0.25201(6) 0.51939(11) 0.0209(5) Uani 0.622(3) 1 d PG A 1
C2 C 0.20696(10) 0.26897(5) 0.47433(9) 0.0233(5) Uani 0.622(3) 1 d PG A 1
N6 N 0.21452(11) 0.31261(6) 0.41643(10) 0.0287(11) Uani 0.622(3) 1 d PG A 1
C3 C 0.31903(12) 0.32434(7) 0.42497(12) 0.0344(6) Uani 0.622(3) 1 d PG A 1
H3A H 0.3487 0.3529 0.3926 0.041 Uiso 0.622(3) 1 calc PR A 1
C4 C 0.37061(10) 0.28701(8) 0.48860(12) 0.0280(6) Uani 0.622(3) 1 d PG A 1
H4A H 0.4438 0.2851 0.5089 0.034 Uiso 0.622(3) 1 calc PR A 1
C5 C 0.10611(12) 0.24448(9) 0.48511(16) 0.0331(7) Uani 0.622(3) 1 d PG A 1
C6 C 0.13101(15) 0.34090(10) 0.35197(16) 0.0445(7) Uani 0.622(3) 1 d PG A 1
H5A H 0.112(3) 0.2239(16) 0.553(3) 0.053 Uiso 0.622(3) 1 d P A 1
H5B H 0.085(3) 0.2221(18) 0.439(3) 0.053 Uiso 0.622(3) 1 d P A 1
H5C H 0.056(3) 0.2672(17) 0.477(3) 0.053 Uiso 0.622(3) 1 d P A 1
H6A H 0.081(3) 0.3108(16) 0.307(3) 0.053 Uiso 0.622(3) 1 d P A 1
H6B H 0.157(3) 0.3667(18) 0.323(3) 0.053 Uiso 0.622(3) 1 d P A 1
H6C H 0.092(3) 0.3644(16) 0.387(3) 0.053 Uiso 0.622(3) 1 d P A 1
N5' N 0.25983(18) 0.24862(10) 0.52244(17) 0.0188(8) Uani 0.378(3) 1 d PG A 2
C2' C 0.28591(14) 0.28972(9) 0.46985(15) 0.0240(8) Uani 0.378(3) 1 d PG A 2
N6' N 0.20210(17) 0.31204(10) 0.41299(16) 0.033(2) Uani 0.378(3) 1 d PG A 2
C3' C 0.11635(14) 0.28322(12) 0.4305(2) 0.0366(11) Uani 0.426(4) 1 d PG A 2
H3'A H 0.0460 0.2895 0.4012 0.044 Uiso 0.426(4) 1 calc PR A 2
C4' C 0.15257(18) 0.24429(11) 0.4975(2) 0.0233(9) Uani 0.378(3) 1 d PG A 2
H4'A H 0.1112 0.2181 0.5234 0.028 Uiso 0.378(3) 1 calc PR A 2
C5' C 0.39316(16) 0.30951(15) 0.4707(3) 0.0336(11) Uani 0.378(3) 1 d PG A 2
H5'A H 0.4403 0.2770 0.4781 0.050 Uiso 0.378(3) 1 calc PR A 2
H5'B H 0.4148 0.3358 0.5234 0.050 Uiso 0.378(3) 1 calc PR A 2
H5'C H 0.3952 0.3288 0.4112 0.050 Uiso 0.378(3) 1 calc PR A 2
C6' C 0.1985(3) 0.35978(15) 0.3488(3) 0.0445(7) Uani 0.378(3) 1 d PG A 2
H6'A H 0.2585 0.3583 0.3182 0.067 Uiso 0.378(3) 1 calc PR A 2
H6'B H 0.2001 0.3952 0.3842 0.067 Uiso 0.378(3) 1 calc PR A 2
H6'C H 0.1345 0.3580 0.3007 0.067 Uiso 0.378(3) 1 calc PR A 2
C51 C 0.2613(4) 0.07518(14) -0.0534(3) 0.0651(17) Uiso 0.426(4) 1 d PG A 3
H51A H 0.2692 0.1140 -0.0674 0.078 Uiso 0.426(4) 1 calc PR A 3
C56 C 0.3388(3) 0.03668(17) -0.0618(3) 0.0608(16) Uiso 0.426(4) 1 d PG A 3
H56A H 0.3997 0.0492 -0.0815 0.073 Uiso 0.426(4) 1 calc PR A 3
C52 C 0.3273(3) -0.02018(16) -0.0414(3) 0.0585(15) Uiso 0.426(4) 1 d PG A 3
H52A H 0.3803 -0.0465 -0.0472 0.070 Uiso 0.426(4) 1 calc PR A 3
C54 C 0.2382(4) -0.03854(15) -0.0126(4) 0.096(3) Uiso 0.426(4) 1 d PG A 3
H54A H 0.2303 -0.0774 0.0014 0.115 Uiso 0.426(4) 1 calc PR A 3
C53 C 0.1607(3) 0.0000(2) -0.0042(4) 0.089(2) Uiso 0.426(4) 1 d PG A 3
H53A H 0.0998 -0.0126 0.0155 0.107 Uiso 0.426(4) 1 calc PR A 3
C55 C 0.1723(3) 0.05682(19) -0.0246(4) 0.076(2) Uiso 0.426(4) 1 d PG A 3
C57 C 0.0865(8) 0.0965(4) -0.0130(7) 0.096(3) Uiso 0.426(4) 1 d P A 3
H57A H 0.0301 0.0750 0.0055 0.144 Uiso 0.426(4) 1 calc PR A 3
H57B H 0.0602 0.1159 -0.0729 0.144 Uiso 0.426(4) 1 calc PR A 3
H57C H 0.1131 0.1245 0.0358 0.144 Uiso 0.426(4) 1 calc PR A 3
C60 C 0.4749(7) 0.0511(4) -0.0104(6) 0.109(3) Uiso 0.510(8) 1 d PG . 4
C61 C 0.5787(6) 0.0374(4) 0.0210(9) 0.172(5) Uiso 0.510(8) 1 d PG . 4
C62 C 0.6078(9) -0.0187(6) 0.0391(10) 0.185(6) Uiso 0.510(8) 1 d PG . 4
C63 C 0.5330(15) -0.0611(4) 0.026(3) 0.200 Uiso 0.00 1 d PG . 4
C64 C 0.4291(13) -0.0474(6) -0.006(4) 0.200 Uiso 0.00 1 d PG . 4
C65 C 0.4000(7) 0.0088(7) -0.024(3) 0.200 Uiso 0.00 1 d PG . 4
C70 C 0.0165(13) 0.0545(7) 0.0118(11) 0.115(5) Uiso 0.316(5) 1 d P . 5
C71 C 0.0521(5) 0.0379(4) 0.0000(2) 0.100(5) Uiso 0.316(5) 1 d PG . 5
C72 C 0.0628(7) -0.0182(4) -0.0253(2) 0.102(4) Uiso 0.316(5) 1 d PG . 5
C73 C 0.1478(8) -0.0347(3) -0.0624(2) 0.117(5) Uiso 0.316(5) 1 d PG . 5
C74 C 0.2222(6) 0.0050(5) -0.07418(19) 0.138(6) Uiso 0.316(5) 1 d PG . 5
C75 C 0.2115(7) 0.0612(4) -0.04885(12) 0.132(6) Uiso 0.316(5) 1 d PG . 5
C76 C 0.1264(7) 0.0776(3) -0.01176(15) 0.108(5) Uiso 0.316(5) 1 d PG . 5
O1 O 0.41914(12) 0.11559(6) 0.77996(10) 0.0475(4) Uani 1 1 d G . .

loop_
_atom_site_aniso_label
_atom_site_aniso_U_11
_atom_site_aniso_U_22
_atom_site_aniso_U_33
_atom_site_aniso_U_23
_atom_site_aniso_U_13
_atom_site_aniso_U_12
Fe1 0.01923(10) 0.01292(10) 0.01728(10) -0.00103(7) 0.00492(7) -0.00186(7)
N1 0.0177(5) 0.0174(5) 0.0199(5) -0.0031(4) 0.0030(4) -0.0020(4)
N2 0.0224(5) 0.0158(5) 0.0240(6) -0.0028(4) 0.0093(5) -0.0044(4)
N3 0.0236(6) 0.0151(5) 0.0230(6) -0.0024(4) 0.0096(5) -0.0041(4)
N4 0.0188(5) 0.0155(5) 0.0196(5) -0.0017(4) 0.0037(4) -0.0005(4)
C(A1 0.0172(6) 0.0209(6) 0.0223(6) -0.0038(5) 0.0053(5) -0.0021(5)
C(A2 0.0195(6) 0.0189(6) 0.0189(6) -0.0033(5) 0.0025(5) -0.0007(5)
C(A3 0.0252(7) 0.0158(6) 0.0228(6) -0.0028(5) 0.0073(5) -0.0035(5)
C(A4 0.0248(7) 0.0183(6) 0.0280(7) -0.0047(5) 0.0098(6) -0.0062(5)
C(A5 0.0248(7) 0.0185(6) 0.0261(7) -0.0016(5) 0.0121(6) -0.0049(5)
C(A6 0.0272(7) 0.0151(6) 0.0209(6) -0.0007(5) 0.0097(5) -0.0023(5)
C(A7 0.0223(6) 0.0140(6) 0.0182(6) -0.0010(5) 0.0023(5) 0.0000(5)
C(A8 0.0183(6) 0.0159(6) 0.0235(6) -0.0023(5) 0.0034(5) -0.0009(5)
C(B1 0.0209(6) 0.0269(7) 0.0263(7) -0.0067(6) 0.0081(6) -0.0044(5)
C(B2 0.0220(6) 0.0258(7) 0.0244(7) -0.0074(6) 0.0061(5) -0.0019(5)
C(B3 0.0301(7) 0.0174(6) 0.0325(8) -0.0066(6) 0.0114(6) -0.0070(6)
C(B4 0.0286(7) 0.0205(7) 0.0369(8) -0.0075(6) 0.0136(7) -0.0091(6)
C(B5 0.0266(7) 0.0219(7) 0.0291(7) -0.0032(6) 0.0142(6) -0.0041(6)
C(B6 0.0290(7) 0.0199(7) 0.0241(7) -0.0021(5) 0.0140(6) -0.0030(5)
C(B7 0.0239(7) 0.0173(6) 0.0233(6) -0.0041(5) 0.0020(5) -0.0017(5)
C(B8 0.0204(6) 0.0180(6) 0.0282(7) -0.0045(5) 0.0027(5) -0.0021(5)
C(M1 0.0232(6) 0.0157(6) 0.0201(6) -0.0021(5) 0.0039(5) -0.0011(5)
C(M2 0.0240(7) 0.0203(7) 0.0276(7) -0.0035(5) 0.0102(6) -0.0065(5)
C(M3 0.0265(7) 0.0142(6) 0.0189(6) -0.0002(5) 0.0058(5) -0.0002(5)
C(M4 0.0181(6) 0.0190(6) 0.0250(7) -0.0024(5) 0.0045(5) -0.0026(5)
C11 0.0234(6) 0.0170(6) 0.0249(7) -0.0039(5) 0.0083(5) -0.0029(5)
C12 0.0293(8) 0.0238(7) 0.0287(7) -0.0062(6) 0.0028(6) 0.0014(6)
C13 0.0283(7) 0.0248(7) 0.0360(8) -0.0027(6) 0.0071(7) 0.0048(6)
C14 0.0271(7) 0.0201(7) 0.0361(8) -0.0068(6) 0.0147(6) -0.0015(6)
C15 0.0313(8) 0.0233(7) 0.0264(7) -0.0076(6) 0.0091(6) -0.0041(6)
C16 0.0281(7) 0.0199(7) 0.0248(7) -0.0040(5) 0.0065(6) -0.0025(5)
C21 0.0253(7) 0.0206(7) 0.0371(8) -0.0067(6) 0.0143(6) -0.0068(6)
C22 0.0275(7) 0.0225(7) 0.0395(9) -0.0063(6) 0.0121(7) -0.0026(6)
C23 0.0258(8) 0.0256(8) 0.0530(11) -0.0101(7) 0.0097(7) -0.0033(6)
C24 0.0280(8) 0.0329(9) 0.0685(14) -0.0099(9) 0.0207(9) -0.0101(7)
C25 0.0400(10) 0.0393(10) 0.0558(12) -0.0037(9) 0.0276(9) -0.0135(8)
C26 0.0358(9) 0.0351(9) 0.0389(9) -0.0047(7) 0.0178(8) -0.0133(7)
C31 0.0245(6) 0.0168(6) 0.0203(6) -0.0026(5) 0.0071(5) -0.0025(5)
C32 0.0367(8) 0.0215(7) 0.0227(7) 0.0024(5) 0.0087(6) -0.0002(6)
C33 0.0397(9) 0.0322(8) 0.0201(7) -0.0025(6) 0.0110(6) -0.0061(7)
C34 0.0295(7) 0.0289(8) 0.0276(7) -0.0116(6) 0.0122(6) -0.0075(6)
C35 0.0298(7) 0.0197(7) 0.0304(8) -0.0063(6) 0.0075(6) 0.0000(6)
C36 0.0305(7) 0.0186(6) 0.0209(6) -0.0019(5) 0.0057(6) -0.0015(5)
C41 0.0206(6) 0.0210(7) 0.0271(7) -0.0060(5) 0.0071(5) -0.0054(5)
C42 0.0280(8) 0.0238(7) 0.0404(9) -0.0013(6) 0.0107(7) -0.0036(6)
C43 0.0377(9) 0.0258(8) 0.0423(9) -0.0020(7) 0.0154(8) -0.0098(7)
C44 0.0325(8) 0.0366(9) 0.0358(9) -0.0112(7) 0.0152(7) -0.0163(7)
C45 0.0215(7) 0.0363(9) 0.0410(9) -0.0082(7) 0.0109(7) -0.0067(6)
C46 0.0216(7) 0.0270(8) 0.0360(8) -0.0052(6) 0.0084(6) -0.0037(6)
C1 0.0207(6) 0.0224(7) 0.0246(7) -0.0002(5) 0.0081(5) -0.0001(5)
N5 0.0233(12) 0.0183(10) 0.0221(10) -0.0005(8) 0.0072(9) 0.0033(9)
C2 0.0258(12) 0.0224(11) 0.0205(10) -0.0024(9) 0.0017(9) 0.0049(9)
N6 0.0376(17) 0.025(3) 0.022(2) 0.0098(19) 0.0026(15) 0.0080(14)
C3 0.0432(16) 0.0286(13) 0.0294(13) 0.0083(11) 0.0024(12) -0.0064(12)
C4 0.0307(14) 0.0260(13) 0.0264(12) 0.0062(10) 0.0036(10) -0.0090(11)
C5 0.0205(13) 0.0443(18) 0.0341(15) 0.0032(13) 0.0043(13) 0.0071(14)
C6 0.0450(15) 0.0401(16) 0.0447(15) 0.0172(12) 0.0003(14) 0.0108(13)
N5' 0.0212(19) 0.0180(16) 0.0208(16) 0.0009(12) 0.0129(15) 0.0067(14)
C2' 0.030(2) 0.0209(18) 0.0240(18) 0.0048(14) 0.0115(16) 0.0016(15)
N6' 0.036(3) 0.030(5) 0.033(5) 0.005(4) 0.005(3) -0.003(3)
C3' 0.029(2) 0.038(2) 0.040(2) 0.0101(18) 0.0031(17) 0.0042(17)
C4' 0.0143(18) 0.0243(19) 0.032(2) 0.0032(16) 0.0072(17) 0.0033(17)
C5' 0.028(2) 0.037(3) 0.037(3) 0.016(2) 0.0094(19) -0.0034(19)
C6' 0.0450(15) 0.0401(16) 0.0447(15) 0.0172(12) 0.0003(14) 0.0108(13)
O1 0.0550(9) 0.0480(8) 0.0419(8) 0.0231(7) 0.0155(7) 0.0192(7)

loop_
_atom_type_symbol
_atom_type_description
_atom_type_scat_dispersion_real
_atom_type_scat_dispersion_imag
_atom_type_scat_source
C C .0033 .0016 'International Tables Vol C Tables 4.2.6.8 and 6.1.1.4'
H H .0000 .0000 'International Tables Vol C Tables 4.2.6.8 and 6.1.1.4'
N N .0061 .0033 'International Tables Vol C Tables 4.2.6.8 and 6.1.1.4'
O O .0106 .0060 'International Tables Vol C Tables 4.2.6.8 and 6.1.1.4'
Fe Fe .3463 .8444 'International Tables Vol C Tables 4.2.6.8 and 6.1.1.4'

loop_
_geom_angle_atom_site_label_1
_geom_angle_atom_site_label_2
_geom_angle_atom_site_label_3
_geom_angle
_geom_angle_site_symmetry_1
_geom_angle_site_symmetry_3
C1 Fe1 N1 88.00(6) . .
C1 Fe1 N4 89.40(6) . .
N1 Fe1 N4 89.15(5) . .
C1 Fe1 N3 92.45(6) . .
N1 Fe1 N3 179.55(5) . .
N4 Fe1 N3 90.81(5) . .
C1 Fe1 N2 93.81(6) . .
N1 Fe1 N2 90.50(5) . .
N4 Fe1 N2 176.75(5) . .
N3 Fe1 N2 89.51(5) . .
C1 Fe1 N5 176.77(6) . .
N1 Fe1 N5 94.68(6) . .
N4 Fe1 N5 92.43(6) . .
N3 Fe1 N5 84.87(6) . .
N2 Fe1 N5 84.38(6) . .
C1 Fe1 N5' 168.73(8) . .
N1 Fe1 N5' 82.77(8) . .
N4 Fe1 N5' 84.03(8) . .
N3 Fe1 N5' 96.77(8) . .
N2 Fe1 N5' 92.73(8) . .
N5 Fe1 N5' 14.49(6) . .
C(A2 N1 C(A1 106.03(11) . .
C(A2 N1 Fe1 126.56(9) . .
C(A1 N1 Fe1 126.92(10) . .
C(A3 N2 C(A4 106.28(12) . .
C(A3 N2 Fe1 125.71(10) . .
C(A4 N2 Fe1 127.42(10) . .
C(A6 N3 C(A5 106.03(12) . .
C(A6 N3 Fe1 126.18(10) . .
C(A5 N3 Fe1 127.43(10) . .
C(A8 N4 C(A7 105.98(11) . .
C(A8 N4 Fe1 127.31(9) . .
C(A7 N4 Fe1 126.70(9) . .
N1 C(A1 C(M4 124.57(13) . .
N1 C(A1 C(B1 109.87(12) . .
C(M4 C(A1 C(B1 125.07(13) . .
N1 C(A2 C(M1 125.83(13) . .
N1 C(A2 C(B2 110.14(12) . .
C(M1 C(A2 C(B2 123.87(13) . .
N2 C(A3 C(M1 125.58(13) . .
N2 C(A3 C(B3 109.89(13) . .
C(M1 C(A3 C(B3 124.45(13) . .
N2 C(A4 C(M2 125.51(13) . .
N2 C(A4 C(B4 109.60(13) . .
C(M2 C(A4 C(B4 124.63(13) . .
N3 C(A5 C(M2 124.99(13) . .
N3 C(A5 C(B5 109.55(13) . .
C(M2 C(A5 C(B5 125.19(14) . .
N3 C(A6 C(M3 125.99(13) . .
N3 C(A6 C(B6 110.11(13) . .
C(M3 C(A6 C(B6 123.88(13) . .
N4 C(A7 C(M3 124.99(12) . .
N4 C(A7 C(B7 109.96(12) . .
C(M3 C(A7 C(B7 124.59(13) . .
N4 C(A8 C(M4 125.37(12) . .
N4 C(A8 C(B8 109.86(12) . .
C(M4 C(A8 C(B8 124.71(13) . .
C(B2 C(B1 C(A1 106.94(13) . .
C(B2 C(B1 H(B1 126.5 . .
C(A1 C(B1 H(B1 126.5 . .
C(B1 C(B2 C(A2 106.86(13) . .
C(B1 C(B2 H(B2 126.6 . .
C(A2 C(B2 H(B2 126.6 . .
C(B4 C(B3 C(A3 107.10(13) . .
C(B4 C(B3 H(B3 126.4 . .
C(A3 C(B3 H(B3 126.4 . .
C(B3 C(B4 C(A4 107.07(13) . .
C(B3 C(B4 H(B4 126.5 . .
C(A4 C(B4 H(B4 126.5 . .
C(B6 C(B5 C(A5 107.23(13) . .
C(B6 C(B5 H(B5 126.4 . .
C(A5 C(B5 H(B5 126.4 . .
C(B5 C(B6 C(A6 107.03(13) . .
C(B5 C(B6 H(B6 126.5 . .
C(A6 C(B6 H(B6 126.5 . .
C(B8 C(B7 C(A7 106.75(12) . .
C(B8 C(B7 H(B7 126.6 . .
C(A7 C(B7 H(B7 126.6 . .
C(B7 C(B8 C(A8 107.23(13) . .
C(B7 C(B8 H(B8 126.4 . .
C(A8 C(B8 H(B8 126.4 . .
C(A3 C(M1 C(A2 123.09(13) . .
C(A3 C(M1 C11 119.13(12) . .
C(A2 C(M1 C11 117.78(13) . .
C(A4 C(M2 C(A5 123.25(14) . .
C(A4 C(M2 C21 117.76(13) . .
C(A5 C(M2 C21 118.75(13) . .
C(A7 C(M3 C(A6 123.71(13) . .
C(A7 C(M3 C31 119.28(12) . .
C(A6 C(M3 C31 116.74(12) . .
C(A8 C(M4 C(A1 122.68(13) . .
C(A8 C(M4 C41 118.24(12) . .
C(A1 C(M4 C41 119.03(13) . .
C12 C11 C16 118.66(14) . .
C12 C11 C(M1 118.44(13) . .
C16 C11 C(M1 122.88(14) . .
C11 C12 C13 121.24(15) . .
C11 C12 H12 119.4 . .
C13 C12 H12 119.4 . .
C14 C13 C12 119.31(16) . .
C14 C13 H13 120.3 . .
C12 C13 H13 120.3 . .
C13 C14 C15 120.24(14) . .
C13 C14 H14 119.9 . .
C15 C14 H14 119.9 . .
C14 C15 C16 120.19(14) . .
C14 C15 H15 119.9 . .
C16 C15 H15 119.9 . .
C11 C16 C15 120.33(15) . .
C11 C16 H16 119.8 . .
C15 C16 H16 119.8 . .
C22 C21 C26 118.16(15) . .
C22 C21 C(M2 121.03(14) . .
C26 C21 C(M2 120.79(15) . .
C21 C22 C23 121.19(17) . .
C21 C22 H22 119.4 . .
C23 C22 H22 119.4 . .
C24 C23 C22 119.90(18) . .
C24 C23 H23 120.0 . .
C22 C23 H23 120.0 . .
C25 C24 C23 119.64(17) . .
C25 C24 H24 120.2 . .
C23 C24 H24 120.2 . .
C24 C25 C26 120.68(18) . .
C24 C25 H25 119.7 . .
C26 C25 H25 119.7 . .
C25 C26 C21 120.42(18) . .
C25 C26 H26 119.8 . .
C21 C26 H26 119.8 . .
C36 C31 C32 118.78(13) . .
C36 C31 C(M3 120.58(13) . .
C32 C31 C(M3 120.50(13) . .
C31 C32 C33 120.68(15) . .
C31 C32 H32 119.7 . .
C33 C32 H32 119.7 . .
C34 C33 C32 119.83(15) . .
C34 C33 H33 120.1 . .
C32 C33 H33 120.1 . .
C33 C34 C35 120.04(14) . .
C33 C34 H34 120.0 . .
C35 C34 H34 120.0 . .
C34 C35 C36 119.86(15) . .
C34 C35 H35 120.1 . .
C36 C35 H35 120.1 . .
C31 C36 C35 120.71(14) . .
C31 C36 H36 119.6 . .
C35 C36 H36 119.6 . .
C42 C41 C46 118.92(14) . .
C42 C41 C(M4 119.28(13) . .
C46 C41 C(M4 121.80(14) . .
C41 C42 C43 120.33(16) . .
C41 C42 H42 119.8 . .
C43 C42 H42 119.8 . .
C44 C43 C42 120.26(17) . .
C44 C43 H43 119.9 . .
C42 C43 H43 119.9 . .
C45 C44 C43 119.67(15) . .
C45 C44 H44 120.2 . .
C43 C44 H44 120.2 . .
C44 C45 C46 120.53(16) . .
C44 C45 H45 119.7 . .
C46 C45 H45 119.7 . .
C45 C46 C41 120.27(16) . .
C45 C46 H46 119.9 . .
C41 C46 H46 119.9 . .
O1 C1 Fe1 175.95(14) . .
C2 N5 C4 106.0 . .
C2 N5 Fe1 132.84(8) . .
C4 N5 Fe1 120.67(8) . .
N5 C2 N6 111.4 . .
N5 C2 C5 125.7 . .
N6 C2 C5 122.9 . .
C2 N6 C3 107.1 . .
C2 N6 C6 127.7 . .
C3 N6 C6 125.1 . .
C4 C3 N6 106.5 . .
C4 C3 H3A 126.7 . .
N6 C3 H3A 126.7 . .
C3 C4 N5 109.0 . .
C3 C4 H4A 125.5 . .
N5 C4 H4A 125.5 . .
C2 C5 H5A 112(2) . .
C2 C5 H5B 108(3) . .
H5A C5 H5B 113(3) . .
C2 C5 H5C 115(3) . .
H5A C5 H5C 109(3) . .
H5B C5 H5C 100(3) . .
N6 C6 H6A 112(2) . .
N6 C6 H6B 109(3) . .
H6A C6 H6B 115(3) . .
N6 C6 H6C 110(2) . .
H6A C6 H6C 112(3) . .
H6B C6 H6C 99(3) . .
C2' N5' C4' 105.8 . .
C2' N5' Fe1 133.34(12) . .
C4' N5' Fe1 120.85(12) . .
N5' C2' N6' 111.4 . .
N5' C2' C5' 125.7 . .
N6' C2' C5' 122.9 . .
C2' N6' C3' 107.1 . .
C2' N6' C6' 127.7 . .
C3' N6' C6' 125.1 . .
C4' C3' N6' 106.4 . .
C4' C3' H5B 49.9(15) . .
N6' C3' H5B 136.8(16) . .
C4' C3' H5C 63.8(19) . .
N6' C3' H5C 155.8(19) . .
H5B C3' H5C 55(2) . .
C4' C3' H3'A 126.8 . .
N6' C3' H3'A 126.8 . .
H5B C3' H3'A 85.9 . .
H5C C3' H3'A 66.9 . .
C3' C4' N5' 109.3 . .
C3' C4' H5A 129.4(19) . .
N5' C4' H5A 116.1(19) . .
C3' C4' H5B 72.0(19) . .
N5' C4' H5B 141(2) . .
H5A C4' H5B 86(3) . .
C3' C4' H5C 52.6(17) . .
N5' C4' H5C 152.2(17) . .
H5A C4' H5C 77(2) . .
H5B C4' H5C 60(2) . .
C3' C4' H4'A 125.4 . .
N5' C4' H4'A 125.4 . .
H5B C4' H4'A 66.3 . .
H5C C4' H4'A 76.1 . .
C2' C5' H5'A 109.5 . .
C2' C5' H5'B 109.5 . .
H5'A C5' H5'B 109.5 . .
C2' C5' H5'C 109.5 . .
H5'A C5' H5'C 109.5 . .
H5'B C5' H5'C 109.5 . .
N6' C6' H6B 120(4) . .
N6' C6' H6'A 109.5 . .
H6B C6' H6'A 115.5 . .
N6' C6' H6'B 109.5 . .
H6B C6' H6'B 90.9 . .
H6'A C6' H6'B 109.5 . .
N6' C6' H6'C 109.5 . .
H6'A C6' H6'C 109.5 . .
H6'B C6' H6'C 109.5 . .
C56 C51 C55 120.0 . .
C56 C51 H51A 120.0 . .
C55 C51 H51A 120.0 . .
C52 C56 C51 120.0 . .
C52 C56 H56A 120.0 . .
C51 C56 H56A 120.0 . .
C56 C52 C54 120.0 . .
C56 C52 H52A 120.0 . .
C54 C52 H52A 120.0 . .
C53 C54 C52 120.0 . .
C53 C54 H54A 120.0 . .
C52 C54 H54A 120.0 . .
C54 C53 C55 120.0 . .
C54 C53 H53A 120.0 . .
C55 C53 H53A 120.0 . .
C53 C55 C51 120.0 . .
C53 C55 C57 117.6(5) . .
C51 C55 C57 122.4(5) . .
C55 C57 H57A 109.5 . .
C55 C57 H57B 109.5 . .
H57A C57 H57B 109.5 . .
C55 C57 H57C 109.5 . .
H57A C57 H57C 109.5 . .
H57B C57 H57C 109.5 . .
C60 C61 C62 120.0 . .
C71 C70 C72 105(2) . 3
C71 C70 C76 56.2(17) . .
C72 C70 C76 161.3(15) 3 .
C72 C70 C72 77.2(11) 3 .
C76 C70 C72 84.1(8) . .
C70 C71 C72 139(2) . .
C70 C71 C76 101(2) . .
C72 C71 C76 120.0 . .
C70 C71 C72 52.8(16) . 3
C72 C71 C72 86.4(10) . 3
C76 C71 C72 153.4(11) . 3
C73 C72 C71 120.0 . .
C73 C72 C70 124.5(10) . 3
C71 C72 C70 115.5(10) . 3
C73 C72 C71 146.2(8) . 3
C71 C72 C71 93.6(8) . 3
C73 C72 C70 132.7(7) . .
C70 C72 C70 102.8(10) 3 .
C71 C72 C70 80.7(7) 3 .
C72 C73 C74 120.0 . .
C73 C74 C75 120.0 . .
C76 C75 C74 120.0 . .
C75 C76 C71 120.0 . .
C75 C76 C70 142.9(7) . .

loop_
_geom_bond_atom_site_label_1
_geom_bond_atom_site_label_2
_geom_bond_distance
_geom_bond_site_symmetry_2
Fe1 C1 1.7537(15) .
Fe1 N1 1.9790(12) .
Fe1 N4 1.9819(12) .
Fe1 N3 1.9826(12) .
Fe1 N2 1.9972(12) .
Fe1 N5 2.0779(11) .
Fe1 N5' 2.1402(18) .
N1 C(A2 1.3728(17) .
N1 C(A1 1.3778(18) .
N2 C(A3 1.3767(18) .
N2 C(A4 1.3776(18) .
N3 C(A6 1.3771(18) .
N3 C(A5 1.3808(19) .
N4 C(A8 1.3752(17) .
N4 C(A7 1.3774(17) .
C(A1 C(M4 1.400(2) .
C(A1 C(B1 1.443(2) .
C(A2 C(M1 1.3989(19) .
C(A2 C(B2 1.442(2) .
C(A3 C(M1 1.395(2) .
C(A3 C(B3 1.444(2) .
C(A4 C(M2 1.397(2) .
C(A4 C(B4 1.450(2) .
C(A5 C(M2 1.401(2) .
C(A5 C(B5 1.448(2) .
C(A6 C(M3 1.397(2) .
C(A6 C(B6 1.441(2) .
C(A7 C(M3 1.3901(19) .
C(A7 C(B7 1.444(2) .
C(A8 C(M4 1.400(2) .
C(A8 C(B8 1.4419(19) .
C(B1 C(B2 1.357(2) .
C(B1 H(B1 0.9500 .
C(B2 H(B2 0.9500 .
C(B3 C(B4 1.353(2) .
C(B3 H(B3 0.9500 .
C(B4 H(B4 0.9500 .
C(B5 C(B6 1.352(2) .
C(B5 H(B5 0.9500 .
C(B6 H(B6 0.9500 .
C(B7 C(B8 1.354(2) .
C(B7 H(B7 0.9500 .
C(B8 H(B8 0.9500 .
C(M1 C11 1.4917(19) .
C(M2 C21 1.498(2) .
C(M3 C31 1.4998(19) .
C(M4 C41 1.4919(19) .
C11 C12 1.392(2) .
C11 C16 1.392(2) .
C12 C13 1.395(2) .
C12 H12 0.9500 .
C13 C14 1.384(2) .
C13 H13 0.9500 .
C14 C15 1.384(2) .
C14 H14 0.9500 .
C15 C16 1.396(2) .
C15 H15 0.9500 .
C16 H16 0.9500 .
C21 C22 1.386(2) .
C21 C26 1.403(2) .
C22 C23 1.393(2) .
C22 H22 0.9500 .
C23 C24 1.385(3) .
C23 H23 0.9500 .
C24 C25 1.377(3) .
C24 H24 0.9500 .
C25 C26 1.388(2) .
C25 H25 0.9500 .
C26 H26 0.9500 .
C31 C36 1.389(2) .
C31 C32 1.392(2) .
C32 C33 1.393(2) .
C32 H32 0.9500 .
C33 C34 1.382(2) .
C33 H33 0.9500 .
C34 C35 1.387(2) .
C34 H34 0.9500 .
C35 C36 1.391(2) .
C35 H35 0.9500 .
C36 H36 0.9500 .
C41 C42 1.393(2) .
C41 C46 1.398(2) .
C42 C43 1.395(2) .
C42 H42 0.9500 .
C43 C44 1.384(3) .
C43 H43 0.9500 .
C44 C45 1.383(3) .
C44 H44 0.9500 .
C45 C46 1.389(2) .
C45 H45 0.9500 .
C46 H46 0.9500 .
C1 O1 1.1408(19) .
N5 C2 1.3204 .
N5 C4 1.3898 .
C2 N6 1.3446 .
C2 C5 1.4845 .
N6 C3 1.3840 .
N6 C6 1.4537 .
C3 C4 1.3548 .
C3 H3A 0.9500 .
C4 H4A 0.9500 .
C5 H5A 1.08(4) .
C5 H5B 0.85(4) .
C5 H5C 0.84(4) .
C6 H6A 1.09(4) .
C6 H6B 0.85(4) .
C6 H6C 0.97(4) .
N5' C2' 1.3206 .
N5' C4' 1.3889 .
C2' N6' 1.3445 .
C2' C5' 1.4844 .
N6' C3' 1.3841 .
N6' C6' 1.4557 .
C3' C4' 1.3516 .
C3' H5C 1.20(4) .
C3' H3'A 0.9500 .
C4' H5A 1.16(4) .
C4' H5B 1.22(4) .
C4' H4'A 0.9500 .
C5' H5'A 0.9800 .
C5' H5'B 0.9800 .
C5' H5'C 0.9800 .
C6' H6B 0.62(4) .
C6' H6'A 0.9800 .
C6' H6'B 0.9800 .
C6' H6'C 0.9800 .
C51 C56 1.3900 .
C51 C55 1.3900 .
C51 H51A 0.9500 .
C56 C52 1.3900 .
C56 H56A 0.9500 .
C52 C54 1.3900 .
C52 H52A 0.9500 .
C54 C53 1.3900 .
C54 H54A 0.9500 .
C53 C55 1.3900 .
C53 H53A 0.9500 .
C55 C57 1.502(11) .
C57 H57A 0.9800 .
C57 H57B 0.9800 .
C57 H57C 0.9800 .
C60 C62 1.327(19) 3_655
C60 C61 1.3900 .
C61 C62 1.3900 .
C62 C60 1.327(14) 3_655
C70 C71 0.660(18) .
C70 C72 1.394(17) 3
C70 C76 1.64(2) .
C71 C72 1.3900 .
C71 C76 1.3900 .
C71 C72 1.690(16) 3
C72 C73 1.3900 .
C72 C70 1.393(16) 3
C72 C71 1.690(15) 3
C73 C74 1.3900 .
C74 C75 1.3900 .
C75 C76 1.3900 .
